data_7248767
loop_
_publ_author_name
'\/Lyczko, Krzysztof'
'Pogorzelska, Anna'
'Cz\;e\'scik, Urszula'
'Koronkiewicz, Miros\/lawa'
'Rode, Joanna E.'
'Bednarek, El\.zbieta'
'Kaw\;ecki, Robert'
'W\;egrzy\'nska, Karolina'
'Baraniak, Anna'
'Milczarek, Ma\/lgorzata'
'Dobrowolski, Jan Cz.'

_publ_section_title
;
 Tricarbonyl rhenium(i) complexes with 8-hydroxyquinolines: structural,
 chemical, antibacterial, and anticancer characteristics
;
_journal_issue 25
_journal_name_full 'RSC Advances'
_journal_page_first 18080
_journal_page_last 18092
_journal_paper_doi 10.1039/D4RA03141E
_journal_volume 14
_journal_year 2024
_chemical_formula_moiety 'C21 H14 N3 O4 Re, 0.5(C2 H3 N)'
_chemical_formula_sum 'C22 H15.5 N3.5 O4 Re'
_chemical_formula_weight 579.08
_space_group_crystal_system monoclinic
_space_group_IT_number 15
_space_group_name_Hall '-C 2yc'
_space_group_name_H-M_alt 'C 1 2/c 1'
_atom_sites_solution_hydrogens mixed
_audit_creation_date 2024-05-23
_audit_creation_method
;
Olex2 1.5
(compiled 2024.02.16 svn.r378c4104 for OlexSys, GUI svn.r6928)
;
_audit_update_record
;
2024-05-23 deposited with the CCDC.	2024-05-26 downloaded from the CCDC.
;
_cell_angle_alpha 90
_cell_angle_beta 93.5550(10)
_cell_angle_gamma 90
_cell_formula_units_Z 8
_cell_length_a 10.26090(10)
_cell_length_b 17.4450(2)
_cell_length_c 23.0438(3)
_cell_measurement_reflns_used 12549
_cell_measurement_temperature 100.0(1)
_cell_measurement_theta_max 69.8720
_cell_measurement_theta_min 3.8260
_cell_volume 4116.94(8)
_computing_cell_refinement 'CrysAlisPro (Rigaku OD, 2021)'
_computing_data_collection 'CrysAlisPro (Rigaku OD, 2021)'
_computing_data_reduction 'CrysAlisPro (Rigaku OD, 2021)'
_computing_molecular_graphics 'Olex2 1.5 (Dolomanov et al., 2009)'
_computing_publication_material 'Olex2 1.5 (Dolomanov et al., 2009)'
_computing_structure_refinement 'SHELXL 2017/1 (Sheldrick, 2015)'
_computing_structure_solution 'SHELXS-97 (Sheldrick, 1990)'
_diffrn_ambient_temperature 100.0(1)
_diffrn_detector_area_resol_mean 16.0131
_diffrn_measured_fraction_theta_full 0.996
_diffrn_measured_fraction_theta_max 0.985
_diffrn_measurement_device_type 'SuperNova, Dual, Cu at home/near, Eos'
_diffrn_measurement_method '\w scans'
_diffrn_radiation_type CuK\a
_diffrn_radiation_wavelength 1.54184
_diffrn_reflns_av_R_equivalents 0.0495
_diffrn_reflns_av_unetI/netI 0.0298
_diffrn_reflns_Laue_measured_fraction_full 0.996
_diffrn_reflns_Laue_measured_fraction_max 0.985
_diffrn_reflns_limit_h_max 12
_diffrn_reflns_limit_h_min -9
_diffrn_reflns_limit_k_max 20
_diffrn_reflns_limit_k_min -21
_diffrn_reflns_limit_l_max 27
_diffrn_reflns_limit_l_min -25
_diffrn_reflns_number 21389
_diffrn_reflns_point_group_measured_fraction_full 0.996
_diffrn_reflns_point_group_measured_fraction_max 0.985
_diffrn_reflns_theta_full 67.684
_diffrn_reflns_theta_max 69.875
_diffrn_reflns_theta_min 3.844
_exptl_absorpt_coefficient_mu 11.855
_exptl_absorpt_correction_T_max 1.00000
_exptl_absorpt_correction_T_min 0.65844
_exptl_absorpt_correction_type multi-scan
_exptl_absorpt_process_details 'CrysAlisPro (Rigaku OD, 2021)'
_exptl_crystal_colour yellow
_exptl_crystal_colour_primary yellow
_exptl_crystal_density_diffrn 1.869
_exptl_crystal_density_method 'not measured'
_exptl_crystal_description plate
_exptl_crystal_F_000 2232
_exptl_crystal_size_max 0.1
_exptl_crystal_size_mid 0.05
_exptl_crystal_size_min 0.03
_refine_diff_density_max 1.142
_refine_diff_density_min -1.631
_refine_diff_density_rms 0.119
_refine_ls_extinction_method none
_refine_ls_goodness_of_fit_ref 1.037
_refine_ls_hydrogen_treatment mixed
_refine_ls_matrix_type full
_refine_ls_number_parameters 282
_refine_ls_number_reflns 3848
_refine_ls_number_restraints 0
_refine_ls_restrained_S_all 1.037
_refine_ls_R_factor_all 0.0294
_refine_ls_R_factor_gt 0.0251
_refine_ls_shift/su_max 0.001
_refine_ls_shift/su_mean 0.000
_refine_ls_structure_factor_coef Fsqd
_refine_ls_weighting_details 'w=1/[\s^2^(Fo^2^)+(0.0350P)^2^+6.9866P] where P=(Fo^2^+2Fc^2^)/3'
_refine_ls_weighting_scheme calc
_refine_ls_wR_factor_gt 0.0600
_refine_ls_wR_factor_ref 0.0626
_reflns_Friedel_coverage 0.000
_reflns_number_gt 3468
_reflns_number_total 3848
_reflns_threshold_expression 'I > 2\s(I)'
_cod_data_source_file d4ra03141e2.cif
_cod_data_source_block '[re(co)3(ox)hphpz]-ch3cn'
_cod_original_formula_sum 'C22 H15.50 N3.50 O4 Re'
_cod_database_code 7248767
_shelx_shelxl_version_number 2017/1
_shelx_space_group_comment
;
The symmetry employed for this shelxl refinement is uniquely defined
by the following loop, which should always be used as a source of
symmetry information in preference to the above space-group names.
They are only intended as comments.
;
_olex2_refinement_description
;
1. Fixed Uiso
 At 1.2 times of:
  All C(H) groups
 At 1.5 times of:
  All C(H,H,H) groups
2. Others
 Fixed Sof: H22A(0.5) H22B(0.5) H22C(0.5)
3.a Aromatic/amide H refined with riding coordinates:
 C14(H14), C17(H17), C9(H9), C10(H10), C4(H4), C21(H21), C8(H8), C15(H15),
 C6(H6), C18(H18), C19(H19), C5(H5), C20(H20)
3.b Idealised Me refined as rotating group:
 C22(H22A,H22B,H22C)
;
_olex2_submission_special_instructions 'No special instructions were received'

loop_
_space_group_symop_operation_xyz
'x, y, z'
'-x, y, -z+1/2'
'x+1/2, y+1/2, z'
'-x+1/2, y+1/2, -z+1/2'
'-x, -y, -z'
'x, -y, z-1/2'
'-x+1/2, -y+1/2, -z'
'x+1/2, -y+1/2, z-1/2'

loop_
_atom_site_label
_atom_site_type_symbol
_atom_site_fract_x
_atom_site_fract_y
_atom_site_fract_z
_atom_site_U_iso_or_equiv
_atom_site_adp_type
_atom_site_occupancy
_atom_site_site_symmetry_order
_atom_site_calc_flag
_atom_site_refinement_flags_posn
_atom_site_refinement_flags_adp
_atom_site_refinement_flags_occupancy
_atom_site_disorder_assembly
_atom_site_disorder_group
Re1 Re 0.82624(2) 0.26562(2) 0.11208(2) 0.01305(7) Uani 1 1 d . . . . .
C3 C 1.0048(4) 0.2413(2) 0.13560(18) 0.0246(9) Uani 1 1 d . . . . .
O4 O 0.7888(2) 0.16443(14) 0.06204(10) 0.0166(5) Uani 1 1 d . . . . .
C12 C 0.7204(3) 0.1159(2) 0.15092(14) 0.0146(7) Uani 1 1 d . . . . .
O3 O 1.1137(3) 0.23178(18) 0.14843(13) 0.0322(7) Uani 1 1 d . . . . .
C11 C 0.7413(3) 0.1053(2) 0.09083(15) 0.0160(7) Uani 1 1 d . . . . .
C14 C 0.4053(4) 0.3088(2) 0.08569(16) 0.0229(8) Uani 1 1 d . . . . .
H14 H 0.318312 0.308475 0.097613 0.027 Uiso 1 1 calc R U . . .
N2 N 0.6208(3) 0.29081(17) 0.08631(12) 0.0162(6) Uani 1 1 d . . . . .
C17 C 0.4355(4) 0.4336(2) -0.04678(15) 0.0201(8) Uani 1 1 d . . . . .
H17 H 0.526547 0.442915 -0.040628 0.024 Uiso 1 1 calc R U . . .
N1 N 0.7488(3) 0.18682(16) 0.17417(12) 0.0148(6) Uani 1 1 d . . . . .
O2 O 0.8500(3) 0.39761(16) 0.19910(12) 0.0345(7) Uani 1 1 d . . . . .
C9 C 0.6655(4) -0.0251(2) 0.10061(17) 0.0232(8) Uani 1 1 d . . . . .
H9 H 0.647245 -0.073386 0.082887 0.028 Uiso 1 1 calc R U . . .
O1 O 0.9505(3) 0.36421(17) 0.01969(11) 0.0272(6) Uani 1 1 d . . . . .
C1 C 0.8985(3) 0.3282(2) 0.05258(15) 0.0205(8) Uani 1 1 d . . . . .
C10 C 0.7132(3) 0.0346(2) 0.06661(15) 0.0187(7) Uani 1 1 d . . . . .
H10 H 0.726120 0.026014 0.026667 0.022 Uiso 1 1 calc R U . . .
C7 C 0.6723(3) 0.0559(2) 0.18484(15) 0.0171(7) Uani 1 1 d . . . . .
C2 C 0.8407(4) 0.3492(2) 0.16447(16) 0.0204(8) Uani 1 1 d . . . . .
C4 C 0.7330(3) 0.1997(2) 0.22990(14) 0.0175(7) Uani 1 1 d . . . . .
H4 H 0.753603 0.248913 0.245587 0.021 Uiso 1 1 calc R U . . .
C21 C 0.2434(3) 0.3635(2) -0.02443(15) 0.0189(8) Uani 1 1 d . . . . .
H21 H 0.202280 0.325078 -0.002819 0.023 Uiso 1 1 calc R U . . .
C13 C 0.4478(3) 0.3377(2) 0.03420(15) 0.0178(7) Uani 1 1 d . . . . .
C8 C 0.6447(4) -0.0159(2) 0.15828(16) 0.0224(8) Uani 1 1 d . . . . .
H8 H 0.612119 -0.057086 0.180143 0.027 Uiso 1 1 calc R U . . .
C15 C 0.5154(4) 0.2806(2) 0.11628(16) 0.0215(8) Uani 1 1 d . . . . .
H15 H 0.515642 0.257135 0.153495 0.026 Uiso 1 1 calc R U . . .
C6 C 0.6572(4) 0.0717(2) 0.24450(16) 0.0221(8) Uani 1 1 d . . . . .
H6 H 0.626607 0.032832 0.269086 0.027 Uiso 1 1 calc R U . . .
C16 C 0.3754(4) 0.37749(19) -0.01390(14) 0.0170(7) Uani 1 1 d . . . . .
C18 C 0.3623(4) 0.4755(2) -0.08818(16) 0.0235(8) Uani 1 1 d . . . . .
H18 H 0.403137 0.513714 -0.110157 0.028 Uiso 1 1 calc R U . . .
C19 C 0.2294(4) 0.4618(2) -0.09762(16) 0.0228(8) Uani 1 1 d . . . . .
H19 H 0.178920 0.491170 -0.125527 0.027 Uiso 1 1 calc R U . . .
C5 C 0.6865(4) 0.1427(2) 0.26663(15) 0.0213(8) Uani 1 1 d . . . . .
H5 H 0.675722 0.153496 0.306453 0.026 Uiso 1 1 calc R U . . .
N3 N 0.5785(3) 0.32585(17) 0.03610(12) 0.0146(6) Uani 1 1 d . . . . .
C23 C 0.500000 0.4115(7) 0.250000 0.068(3) Uani 1 2 d S T P . .
N4 N 0.500000 0.3459(6) 0.250000 0.098(3) Uani 1 2 d S T P . .
C22 C 0.500000 0.4951(6) 0.250000 0.079(3) Uani 1 2 d S T P . .
H22A H 0.477296 0.513833 0.210568 0.119 Uiso 0.5 1 calc R U P A -1
H22B H 0.586970 0.513833 0.263066 0.119 Uiso 0.5 1 calc R U P A -1
H22C H 0.435734 0.513833 0.276366 0.119 Uiso 0.5 1 calc R U P A -1
C20 C 0.1705(4) 0.4050(2) -0.06614(16) 0.0233(8) Uani 1 1 d . . . . .
H20 H 0.080000 0.394603 -0.073207 0.028 Uiso 1 1 calc R U . . .
H3 H 0.633(4) 0.334(3) 0.005(2) 0.037(13) Uiso 1 1 d . . . . .

loop_
_atom_site_aniso_label
_atom_site_aniso_U_11
_atom_site_aniso_U_22
_atom_site_aniso_U_33
_atom_site_aniso_U_23
_atom_site_aniso_U_13
_atom_site_aniso_U_12
Re1 0.01423(10) 0.01459(10) 0.00976(10) 0.00068(5) -0.00379(6) -0.00167(6)
C3 0.033(3) 0.020(2) 0.020(2) -0.0014(15) 0.0012(18) -0.0065(17)
O4 0.0193(13) 0.0187(13) 0.0116(12) -0.0010(9) 0.0003(10) -0.0005(10)
C12 0.0122(17) 0.0173(17) 0.0135(17) 0.0013(13) -0.0055(13) 0.0004(14)
O3 0.0140(15) 0.050(2) 0.0307(17) 0.0018(13) -0.0105(12) 0.0012(13)
C11 0.0124(17) 0.0179(18) 0.0173(18) 0.0000(14) -0.0018(14) -0.0028(14)
C14 0.0174(19) 0.030(2) 0.0209(19) 0.0048(16) 0.0007(15) 0.0025(16)
N2 0.0156(15) 0.0193(15) 0.0133(15) 0.0038(12) -0.0030(12) 0.0033(12)
C17 0.0202(19) 0.0225(19) 0.0174(18) -0.0025(14) -0.0008(15) 0.0002(15)
N1 0.0159(15) 0.0168(15) 0.0112(14) 0.0018(11) -0.0036(11) -0.0022(12)
O2 0.059(2) 0.0203(14) 0.0233(15) -0.0072(12) 0.0006(14) -0.0107(14)
C9 0.0201(19) 0.0194(19) 0.029(2) -0.0056(16) -0.0059(16) -0.0042(15)
O1 0.0209(14) 0.0412(17) 0.0189(14) 0.0136(12) -0.0039(11) -0.0127(12)
C1 0.0146(18) 0.029(2) 0.0166(18) -0.0018(15) -0.0106(15) -0.0013(15)
C10 0.0152(18) 0.0251(19) 0.0151(18) -0.0031(14) -0.0048(14) -0.0024(15)
C7 0.0140(17) 0.0204(18) 0.0161(18) 0.0027(14) -0.0044(14) -0.0012(14)
C2 0.0222(19) 0.0174(18) 0.0213(19) 0.0050(15) -0.0023(15) -0.0044(15)
C4 0.0202(19) 0.0201(18) 0.0114(17) -0.0021(14) -0.0057(14) -0.0015(15)
C21 0.0172(19) 0.0222(19) 0.0170(18) -0.0013(14) -0.0008(14) 0.0006(15)
C13 0.0180(18) 0.0176(17) 0.0175(18) -0.0021(14) -0.0012(14) -0.0008(14)
C8 0.026(2) 0.0177(18) 0.023(2) 0.0055(15) -0.0017(16) -0.0053(16)
C15 0.0188(19) 0.029(2) 0.0162(19) 0.0055(15) -0.0003(15) 0.0008(16)
C6 0.023(2) 0.026(2) 0.0174(18) 0.0082(15) -0.0014(15) -0.0037(16)
C16 0.0237(19) 0.0150(17) 0.0120(17) -0.0033(13) -0.0007(14) 0.0038(15)
C18 0.032(2) 0.023(2) 0.0145(18) 0.0022(15) 0.0003(16) 0.0019(17)
C19 0.024(2) 0.027(2) 0.0165(18) -0.0008(15) -0.0082(16) 0.0092(16)
C5 0.025(2) 0.030(2) 0.0085(16) 0.0011(14) -0.0033(15) -0.0009(16)
N3 0.0152(15) 0.0177(14) 0.0104(14) -0.0002(11) -0.0016(12) 0.0001(12)
C23 0.082(7) 0.087(7) 0.036(5) 0.000 0.013(4) 0.000
N4 0.164(10) 0.093(7) 0.040(4) 0.000 0.034(5) 0.000
C22 0.046(5) 0.097(8) 0.094(8) 0.000 0.000(5) 0.000
C20 0.0181(19) 0.030(2) 0.0205(19) -0.0064(15) -0.0061(15) 0.0025(16)

loop_
_atom_type_symbol
_atom_type_description
_atom_type_scat_dispersion_real
_atom_type_scat_dispersion_imag
_atom_type_scat_source
C C 0.0181 0.0091 'International Tables Vol C Tables 4.2.6.8 and 6.1.1.4'
H H 0.0000 0.0000 'International Tables Vol C Tables 4.2.6.8 and 6.1.1.4'
N N 0.0311 0.0180 'International Tables Vol C Tables 4.2.6.8 and 6.1.1.4'
O O 0.0492 0.0322 'International Tables Vol C Tables 4.2.6.8 and 6.1.1.4'
Re Re -5.2083 5.8923 'International Tables Vol C Tables 4.2.6.8 and 6.1.1.4'

loop_
_geom_angle_atom_site_label_1
_geom_angle_atom_site_label_2
_geom_angle_atom_site_label_3
_geom_angle
_geom_angle_site_symmetry_1
_geom_angle_site_symmetry_3
_geom_angle_publ_flag
C3 Re1 O4 96.12(13) . . ?
C3 Re1 N2 178.59(14) . . ?
C3 Re1 N1 93.21(14) . . ?
C3 Re1 C1 85.63(16) . . ?
O4 Re1 N2 83.19(10) . . ?
O4 Re1 N1 76.75(10) . . ?
N1 Re1 N2 85.43(11) . . ?
C1 Re1 O4 98.50(12) . . ?
C1 Re1 N2 95.68(13) . . ?
C1 Re1 N1 174.98(14) . . ?
C2 Re1 C3 87.37(16) . . ?
C2 Re1 O4 171.06(12) . . ?
C2 Re1 N2 93.13(14) . . ?
C2 Re1 N1 94.87(13) . . ?
C2 Re1 C1 89.96(15) . . ?
O3 C3 Re1 175.3(4) . . ?
C11 O4 Re1 115.5(2) . . ?
N1 C12 C11 117.1(3) . . ?
N1 C12 C7 121.6(3) . . ?
C7 C12 C11 121.3(3) . . ?
O4 C11 C12 117.6(3) . . ?
O4 C11 C10 124.3(3) . . ?
C10 C11 C12 118.0(3) . . ?
C13 C14 H14 127.0 . . ?
C13 C14 C15 106.0(3) . . ?
C15 C14 H14 127.0 . . ?
C15 N2 Re1 129.0(2) . . ?
C15 N2 N3 106.0(3) . . ?
N3 N2 Re1 124.8(2) . . ?
C16 C17 H17 119.9 . . ?
C18 C17 H17 119.9 . . ?
C18 C17 C16 120.1(4) . . ?
C12 N1 Re1 113.0(2) . . ?
C4 N1 Re1 127.1(2) . . ?
C4 N1 C12 119.8(3) . . ?
C10 C9 H9 118.9 . . ?
C8 C9 H9 118.9 . . ?
C8 C9 C10 122.3(3) . . ?
O1 C1 Re1 174.6(3) . . ?
C11 C10 C9 120.5(3) . . ?
C11 C10 H10 119.7 . . ?
C9 C10 H10 119.7 . . ?
C12 C7 C8 118.9(3) . . ?
C12 C7 C6 117.0(3) . . ?
C8 C7 C6 124.0(3) . . ?
O2 C2 Re1 176.3(3) . . ?
N1 C4 H4 119.0 . . ?
N1 C4 C5 122.0(3) . . ?
C5 C4 H4 119.0 . . ?
C16 C21 H21 119.6 . . ?
C16 C21 C20 120.7(3) . . ?
C20 C21 H21 119.6 . . ?
C14 C13 C16 130.3(3) . . ?
N3 C13 C14 106.3(3) . . ?
N3 C13 C16 123.3(3) . . ?
C9 C8 C7 119.0(3) . . ?
C9 C8 H8 120.5 . . ?
C7 C8 H8 120.5 . . ?
C14 C15 H15 124.7 . . ?
N2 C15 C14 110.6(3) . . ?
N2 C15 H15 124.7 . . ?
C7 C6 H6 119.9 . . ?
C5 C6 C7 120.2(3) . . ?
C5 C6 H6 119.9 . . ?
C17 C16 C13 121.2(3) . . ?
C21 C16 C17 119.1(3) . . ?
C21 C16 C13 119.6(3) . . ?
C17 C18 H18 119.9 . . ?
C17 C18 C19 120.2(4) . . ?
C19 C18 H18 119.9 . . ?
C18 C19 H19 120.1 . . ?
C20 C19 C18 119.7(3) . . ?
C20 C19 H19 120.1 . . ?
C4 C5 H5 120.3 . . ?
C6 C5 C4 119.4(3) . . ?
C6 C5 H5 120.3 . . ?
N2 N3 H3 122(3) . . ?
C13 N3 N2 111.1(3) . . ?
C13 N3 H3 126(3) . . ?
N4 C23 C22 180.0 . . ?
C23 C22 H22A 109.5 . . ?
C23 C22 H22B 109.5 . . ?
C23 C22 H22C 109.5 . . ?
H22A C22 H22B 109.5 . . ?
H22A C22 H22C 109.5 . . ?
H22B C22 H22C 109.5 . . ?
C21 C20 C19 120.1(3) . . ?
C21 C20 H20 120.0 . . ?
C19 C20 H20 120.0 . . ?

loop_
_geom_bond_atom_site_label_1
_geom_bond_atom_site_label_2
_geom_bond_distance
_geom_bond_site_symmetry_2
_geom_bond_publ_flag
Re1 C3 1.925(5) . ?
Re1 O4 2.130(2) . ?
Re1 N2 2.199(3) . ?
Re1 N1 2.170(3) . ?
Re1 C1 1.936(4) . ?
Re1 C2 1.893(4) . ?
C3 O3 1.150(5) . ?
O4 C11 1.335(4) . ?
C12 C11 1.426(5) . ?
C12 N1 1.372(4) . ?
C12 C7 1.413(5) . ?
C11 C10 1.377(5) . ?
C14 H14 0.9500 . ?
C14 C13 1.384(5) . ?
C14 C15 1.385(5) . ?
N2 C15 1.331(5) . ?
N2 N3 1.356(4) . ?
C17 H17 0.9500 . ?
C17 C16 1.404(5) . ?
C17 C18 1.385(5) . ?
N1 C4 1.323(4) . ?
O2 C2 1.162(5) . ?
C9 H9 0.9500 . ?
C9 C10 1.409(5) . ?
C9 C8 1.368(5) . ?
O1 C1 1.142(4) . ?
C10 H10 0.9500 . ?
C7 C8 1.416(5) . ?
C7 C6 1.420(5) . ?
C4 H4 0.9500 . ?
C4 C5 1.408(5) . ?
C21 H21 0.9500 . ?
C21 C16 1.383(5) . ?
C21 C20 1.385(5) . ?
C13 C16 1.469(5) . ?
C13 N3 1.355(4) . ?
C8 H8 0.9500 . ?
C15 H15 0.9500 . ?
C6 H6 0.9500 . ?
C6 C5 1.365(5) . ?
C18 H18 0.9500 . ?
C18 C19 1.389(6) . ?
C19 H19 0.9500 . ?
C19 C20 1.388(5) . ?
C5 H5 0.9500 . ?
N3 H3 0.94(5) . ?
C23 N4 1.144(13) . ?
C23 C22 1.458(14) . ?
C22 H22A 0.9800 . ?
C22 H22B 0.9800 . ?
C22 H22C 0.9800 . ?
C20 H20 0.9500 . ?

loop_
_geom_torsion_atom_site_label_1
_geom_torsion_atom_site_label_2
_geom_torsion_atom_site_label_3
_geom_torsion_atom_site_label_4
_geom_torsion
_geom_torsion_site_symmetry_1
_geom_torsion_site_symmetry_2
_geom_torsion_site_symmetry_3
_geom_torsion_site_symmetry_4
_geom_torsion_publ_flag
Re1 O4 C11 C12 0.2(4) . . . . ?
Re1 O4 C11 C10 -178.6(3) . . . . ?
Re1 N2 C15 C14 175.9(3) . . . . ?
Re1 N2 N3 C13 -176.1(2) . . . . ?
Re1 N1 C4 C5 -177.3(3) . . . . ?
O4 C11 C10 C9 178.8(3) . . . . ?
C12 C11 C10 C9 -0.1(5) . . . . ?
C12 N1 C4 C5 -0.5(5) . . . . ?
C12 C7 C8 C9 0.1(5) . . . . ?
C12 C7 C6 C5 1.1(5) . . . . ?
C11 C12 N1 Re1 -1.9(4) . . . . ?
C11 C12 N1 C4 -179.1(3) . . . . ?
C11 C12 C7 C8 0.0(5) . . . . ?
C11 C12 C7 C6 178.8(3) . . . . ?
C14 C13 C16 C17 148.1(4) . . . . ?
C14 C13 C16 C21 -27.2(6) . . . . ?
C14 C13 N3 N2 0.0(4) . . . . ?
C17 C18 C19 C20 -1.1(6) . . . . ?
N1 C12 C11 O4 1.1(5) . . . . ?
N1 C12 C11 C10 -179.9(3) . . . . ?
N1 C12 C7 C8 179.9(3) . . . . ?
N1 C12 C7 C6 -1.3(5) . . . . ?
N1 C4 C5 C6 0.3(6) . . . . ?
C10 C9 C8 C7 -0.2(6) . . . . ?
C7 C12 C11 O4 -179.0(3) . . . . ?
C7 C12 C11 C10 0.0(5) . . . . ?
C7 C12 N1 Re1 178.2(3) . . . . ?
C7 C12 N1 C4 1.0(5) . . . . ?
C7 C6 C5 C4 -0.6(6) . . . . ?
C13 C14 C15 N2 0.0(5) . . . . ?
C8 C9 C10 C11 0.2(6) . . . . ?
C8 C7 C6 C5 179.8(4) . . . . ?
C15 C14 C13 C16 -177.1(4) . . . . ?
C15 C14 C13 N3 0.0(4) . . . . ?
C15 N2 N3 C13 0.0(4) . . . . ?
C6 C7 C8 C9 -178.6(4) . . . . ?
C16 C17 C18 C19 -0.4(5) . . . . ?
C16 C21 C20 C19 -0.5(5) . . . . ?
C16 C13 N3 N2 177.4(3) . . . . ?
C18 C17 C16 C21 1.5(5) . . . . ?
C18 C17 C16 C13 -173.8(3) . . . . ?
C18 C19 C20 C21 1.6(6) . . . . ?
N3 N2 C15 C14 0.0(4) . . . . ?
N3 C13 C16 C17 -28.6(5) . . . . ?
N3 C13 C16 C21 156.1(3) . . . . ?
C20 C21 C16 C17 -1.0(5) . . . . ?
C20 C21 C16 C13 174.4(3) . . . . ?
